data_2000372
loop_
_publ_author_name
'Chen, Z.'
'Masnovi, J.'
'Baker, R. J.'
'Krafcik, R. B.'
'Towns, R. L. R.'

_publ_section_title
;
 Structures of 9-ethyl-3-nitrocarbazole and
 1-(9-carbazolyl)-3-(3-nitro-9-carbazolyl)propane
;
_journal_issue 12
_journal_name_full 'Acta Crystallographica Section C'
_journal_page_first 2185
_journal_page_last 2189
_journal_paper_doi 10.1107/S0108270192003792
_journal_volume 48
_journal_year 1992
_chemical_formula_sum 'C27 H21 N3 O2'
_chemical_formula_weight 419.49
_space_group_crystal_system triclinic
_space_group_IT_number 2
_space_group_name_Hall '-P 1'
_space_group_name_H-M_alt 'P -1'
_cell_angle_alpha 100.35(3)
_cell_angle_beta 103.16(2)
_cell_angle_gamma 92.61(2)
_cell_formula_units_Z 2
_cell_length_a 13.1193(3)
_cell_length_b 8.8488(2)
_cell_length_c 9.3648(4)
_cell_volume 1037.14(16)
_diffrn_radiation_type Mo
_diffrn_radiation_wavelength 0.71073
_exptl_absorpt_coefficient_mu 0.0805
_exptl_crystal_density_diffrn 1.343
_exptl_crystal_density_meas 1.34
_exptl_crystal_F_000 440
_cod_data_source_file hh0584.cif
_cod_data_source_block hh0584b
_cod_depositor_comments
;
 Updating space group information and adding the symmetry operation list.

 Antanas Vaitkus,
 2018-06-14
;
_cod_original_cell_volume 1037.0(10)
_cod_database_code 2000372

loop_
_space_group_symop_id
_space_group_symop_operation_xyz
1 x,y,z
2 -x,-y,-z

loop_
_atom_site_label
_atom_site_fract_x
_atom_site_fract_y
_atom_site_fract_z
O1 -.3165(2) -.1974(2) .2088(2)
O2 -.2677(2) -.2122(3) .0016(2)
N3 -.2600(2) -.1548(2) .1325(2)
N9 .05790(10) .3067(2) .4190(2)
C1 -.0354(2) .1354(3) .1783(3)
C2 -.1164(2) .0217(3) .1153(3)
C3 -.1776(2) -.0292(3) .2031(3)
C4 -.1628(2) .0306(2) .3529(3)
C4a -.0817(2) .1456(2) .4183(2)
C4b -.0408(2) .2313(2) .5686(2)
C5 -.0693(2) .2338(3) .7030(3)
C6 -.0099(2) .3313(3) .8287(3)
C7 .0757(2) .4253(3) .8235(3)
C8 .1055(2) .4257(3) .6916(3)
C8a .0456(2) .3282(2) .5650(3)
C9a -.0179(2) .1956(2) .3306(2)
N9 .35680(10) .5277(2) .4295(2)
C1' .3126(2) .6256(3) .1901(3)
C2' .3068(2) .7614(3) .1336(3)
C3' .3318(2) .9048(3) .2263(3)
C4' .3633(2) .9203(3) .3793(3)
C4a' .3686(2) .7870(2) .4403(2)
C4b' .3974(2) .7597(2) .5901(3)
C5' .4303(2) .8559(3) .7306(3)
C6' .4546(2) .7906(3) .8547(3)
C7' .4459(2) .6311(3) .8416(3)
C8' .4146(2) .5323(3) .7061(3)
C8a' .3891(2) .5984(2) .5785(3)
C9a' .3437(2) .6411(2) .3440(2)
C10 .1446(2) .3763(3) .3746(3)
C11 .2417(2) .2903(2) .4103(3)
C12 .3373(2) .3616(2) .3726(3)
H1 .007 .175 .119
H2 -.125 -.027 .000
H4 -.219 .000 .403
H5 -.133 .163 .709
H6 -.029 .335 .927
H7 .117 .493 .918
H8 .168 .500 .695
H1' .293 .529 .111
H2' .297 .750 .022
H3' .337 .997 .184
H4' .396 1.029 .445
H5' .431 .972 .735
H6' .480 .854 .956
H7' .465 .586 .938
H8' .395 .416 .693
H10A .161 .487 .423
H10B .126 .369 .261
H11A .229 .166 .359
H11B .258 .301 .525
H12A .404 .311 .421
H12B .323 .340 .258

loop_
_geom_bond_atom_site_label_1
_geom_bond_atom_site_label_2
_geom_bond_distance
O1 N3 1.232(3)
O2 N3 1.221(3)
N3 C3 1.465(3)
N9 C8a 1.395(3)
N9 C9a 1.375(2)
N9 C10 1.448(3)
C1 C2 1.377(3)
C1 C9a 1.393(3)
C1 H1 0.964
C2 C3 1.390(4)
C2 H2 1.069
C3 C4 1.375(3)
C4 C4a 1.390(3)
C4 H4 1.013
C4a C4b 1.444(3)
C4a C9a 1.410(3)
C4b C5 1.391(4)
C4b C8a 1.403(3)
C5 C6 1.378(3)
C5 H5 1.043
C6 C7 1.385(4)
C6 H6 1.007
C7 C8 1.379(4)
C7 H7 0.999
C8 C8a 1.386(3)
C8 H8 1.019
N9' C8a' 1.385(3)
N9' C9a' 1.388(3)
N9' C12 1.464(3)
C1' C2' 1.399(4)
C1' C9a' 1.387(3)
C1' H1' 1.004
C2' C3' 1.383(3)
C2' H2' 1.011
C3' C4' 1.379(4)
C3' H3' 0.981
C4' C4a' 1.401(3)
C4' H4' 1.064
C4a' C4b' 1.437(3)
C4a' C9a' 1.416(3)
C4b' C5' 1.398(3)
C4b' C8a' 1.413(3)
C5' C6' 1.372(4)
C5' H5' 1.021
C6' C7' 1.395(4)
C6' H6' 0.985
C7' C8' 1.371(3)
C7' H7' 1.034
C8' C8a' 1.405(4)
C8' H8' 1.032
C10 C11 1.520(3)
C10 H10A 0.998
C10 H10B 1.023
C11 C12 1.521(4)
C11 H11A 1.108
C11 H11B 1.034
C12 H12A 1.054
C12 H12B 1.024
